data_7115107
loop_
_publ_author_name
'Cafeo, Grazia'
'Kohnke, Franz H.'
'Torre, Giovanna L. La'
'White, Andrew J. P.'
'Williams, David J.'

_publ_section_title
;
 The complexation of halide ions by a calix[6]pyrrole
;
_journal_issue 13
_journal_name_full 'Chemical Communications'
_journal_page_first 1207
_journal_paper_doi 10.1039/b002239j
_journal_year 2000
_chemical_formula_sum 'C62 H98 Cl9 N7'
_chemical_formula_weight 1260.52
_chemical_name_systematic
; 
 ? 
;
_space_group_IT_number 7
_symmetry_cell_setting monoclinic
_symmetry_space_group_name_Hall 'P -2yac'
_symmetry_space_group_name_H-M 'P 1 n 1'
_atom_sites_solution_hydrogens geom
_atom_sites_solution_primary direct
_atom_sites_solution_secondary difmap
_audit_creation_method SHELXL
_cell_angle_alpha 90.00
_cell_angle_beta 90.550(4)
_cell_angle_gamma 90.00
_cell_formula_units_Z 2
_cell_length_a 17.5921(9)
_cell_length_b 9.9697(7)
_cell_length_c 20.0503(11)
_cell_measurement_reflns_used 20
_cell_measurement_temperature 293(2)
_cell_measurement_theta_max 24.99
_cell_measurement_theta_min 10.99
_cell_volume 3516.4(4)
_computing_cell_refinement 'Siemens XSCANS'
_computing_data_collection 'Siemens XSCANS'
_computing_data_reduction 'Siemens SHELXTL'
_computing_molecular_graphics 'Siemens SHELXTL'
_computing_publication_material 'Siemens SHELXTL'
_computing_structure_refinement 'SHELXL-93 (Sheldrick, 1993)'
_computing_structure_solution 'SHELXS-86 (Sheldrick, 1990)'
_diffrn_ambient_temperature 293(2)
_diffrn_measurement_device 'Siemens P4'
_diffrn_measurement_method '\w scans'
_diffrn_radiation_monochromator graphite
_diffrn_radiation_source 'fine-focus sealed tube'
_diffrn_radiation_type CuK\a
_diffrn_radiation_wavelength 1.54178
_diffrn_reflns_av_R_equivalents 0.0000
_diffrn_reflns_av_sigmaI/netI 0.0260
_diffrn_reflns_limit_h_max 0
_diffrn_reflns_limit_h_min -20
_diffrn_reflns_limit_k_max 7
_diffrn_reflns_limit_k_min 0
_diffrn_reflns_limit_l_max 22
_diffrn_reflns_limit_l_min -22
_diffrn_reflns_number 4370
_diffrn_reflns_theta_max 61.96
_diffrn_reflns_theta_min 3.33
_diffrn_standards_interval_count 97
_diffrn_standards_number 3
_exptl_absorpt_coefficient_mu 3.584
_exptl_absorpt_correction_T_max 0.2342
_exptl_absorpt_correction_T_min 0.1099
_exptl_absorpt_correction_type Ellipsoidal
_exptl_crystal_colour Clear
_exptl_crystal_density_diffrn 1.191
_exptl_crystal_description blocks
_exptl_crystal_F_000 1344
_exptl_crystal_size_max 0.73
_exptl_crystal_size_mid 0.47
_exptl_crystal_size_min 0.40
_refine_diff_density_max 0.252
_refine_diff_density_min -0.227
_refine_diff_density_rms 0.042
_refine_ls_abs_structure_details 'Flack H D (1983), Acta Cryst. A39, 876-881'
_refine_ls_abs_structure_Flack 0.00
_refine_ls_extinction_coef 0.0011(2)
_refine_ls_extinction_expression Fc^*^=kFc[1+0.001xFc^2^\l^3^/sin(2\q)]^-1/4^
_refine_ls_extinction_method SHELXL
_refine_ls_goodness_of_fit_all 1.050
_refine_ls_goodness_of_fit_obs 1.077
_refine_ls_matrix_type full
_refine_ls_number_parameters 704
_refine_ls_number_reflns 4223
_refine_ls_number_restraints 2
_refine_ls_restrained_S_all 1.083
_refine_ls_restrained_S_obs 1.077
_refine_ls_R_factor_all 0.0637
_refine_ls_R_factor_obs 0.0534
_refine_ls_shift/esd_max 0.001
_refine_ls_shift/esd_mean 0.000
_refine_ls_structure_factor_coef Fsqd
_refine_ls_weighting_details 'w=1/[\s^2^(Fo^2^)+(0.1089P)^2^+0.4727P] where P=(Fo^2^+2Fc^2^)/3'
_refine_ls_weighting_scheme calc
_refine_ls_wR_factor_all 0.1635
_refine_ls_wR_factor_obs 0.1474
_reflns_number_observed 3700
_reflns_number_total 4370
_reflns_observed_criterion >2sigma(I)
_cod_data_source_file b002239j.txt
_cod_data_source_block FK9905
_cod_depositor_comments
;
The following automatic conversions were performed:

'_symmetry_cell_setting' value 'Monoclinic' changed to 'monoclinic'
according to
/usr/data/users/saulius/automatic-downloads/retrospective/RSC/lib/dictionaries/cif_core.dic
dictionary named 'cif_core.dic' version 2.4.2 from 2011-04-26.

Automatic conversion script
Id: cif_fix_values 2281 2013-09-26 08:29:07Z andrius 

The following automatic conversions were performed:

'_refine_ls_weighting_scheme' value 'calc
w=1/[\s^2^(Fo^2^)+(0.1089P)^2^+0.4727P] where P=(Fo^2^+2Fc^2^)/3' was
changed to 'calc'. New tag '_refine_ls_weighting_details' was
created. The value of the new tag was set to
'w=1/[\s^2^(Fo^2^)+(0.1089P)^2^+0.4727P] where P=(Fo^2^+2Fc^2^)/3'.

Automatic conversion script
Id: cif_fix_values 3143 2015-03-26 13:38:13Z robertas 
;
_cod_original_sg_symbol_H-M Pn
_cod_original_formula_sum 'C62 H98 N7 Cl9'
_cod_database_code 7115107

loop_
_symmetry_equiv_pos_as_xyz
'x, y, z'
'x+1/2, -y, z+1/2'

loop_
_atom_site_aniso_label
_atom_site_aniso_U_11
_atom_site_aniso_U_22
_atom_site_aniso_U_33
_atom_site_aniso_U_23
_atom_site_aniso_U_13
_atom_site_aniso_U_12
Cl 0.0599(7) 0.109(2) 0.0507(6) 0.0156(9) 0.0041(5) 0.0275(9)
N1 0.056(3) 0.050(5) 0.061(3) 0.010(3) -0.013(2) 0.003(2)
N2 0.061(3) 0.059(5) 0.054(2) -0.001(3) 0.009(2) 0.010(3)
N3 0.050(2) 0.063(5) 0.073(3) -0.001(3) -0.004(2) -0.005(3)
N4 0.069(3) 0.065(6) 0.052(2) 0.009(2) -0.017(2) -0.004(3)
N5 0.067(3) 0.068(6) 0.054(3) 0.004(3) 0.011(2) -0.004(3)
N6 0.047(2) 0.069(5) 0.061(3) 0.004(3) -0.001(2) 0.013(2)
C1 0.054(3) 0.073(7) 0.059(3) -0.001(3) -0.013(2) 0.006(3)
C2 0.072(4) 0.067(7) 0.058(3) 0.005(3) -0.016(3) 0.010(4)
C3 0.089(4) 0.054(7) 0.058(3) 0.009(3) -0.011(3) 0.009(4)
C4 0.069(3) 0.045(6) 0.060(3) -0.001(3) -0.008(3) 0.002(3)
C5 0.065(3) 0.047(6) 0.066(3) 0.008(3) -0.002(3) 0.000(3)
C5A 0.077(4) 0.061(8) 0.088(5) -0.012(4) -0.019(3) 0.000(4)
C5B 0.098(6) 0.068(9) 0.119(7) 0.033(6) -0.001(5) -0.007(5)
C6 0.058(3) 0.059(7) 0.056(3) 0.007(3) 0.000(2) -0.001(3)
C7 0.066(4) 0.085(8) 0.061(3) 0.015(4) 0.013(3) 0.007(4)
C8 0.065(4) 0.105(9) 0.060(3) -0.007(4) 0.015(3) 0.003(4)
C9 0.058(3) 0.076(7) 0.058(3) -0.005(3) 0.005(2) 0.005(3)
C10 0.071(4) 0.064(7) 0.074(4) -0.010(4) 0.002(3) 0.015(4)
C10A 0.098(5) 0.050(7) 0.085(4) 0.002(4) -0.017(4) -0.003(4)
C10B 0.110(6) 0.101(10) 0.097(5) -0.027(5) 0.010(5) 0.042(6)
C11 0.054(3) 0.067(7) 0.076(4) 0.007(3) 0.007(3) 0.020(3)
C12 0.052(3) 0.098(9) 0.098(5) 0.020(5) 0.013(3) 0.015(4)
C13 0.058(3) 0.070(8) 0.090(4) 0.017(4) -0.006(3) 0.001(3)
C14 0.053(3) 0.057(7) 0.071(3) 0.009(3) -0.010(3) -0.009(3)
C15 0.066(3) 0.060(7) 0.081(4) -0.008(4) -0.011(3) -0.016(4)
C15A 0.116(6) 0.055(8) 0.099(5) -0.002(5) 0.010(5) -0.008(5)
C15B 0.086(5) 0.127(11) 0.127(7) -0.031(7) -0.021(5) -0.040(6)
C16 0.069(4) 0.061(7) 0.070(4) -0.004(3) -0.021(3) -0.001(3)
C17 0.083(5) 0.132(10) 0.059(4) 0.001(4) -0.025(3) 0.006(5)
C18 0.096(5) 0.134(10) 0.047(3) 0.019(4) -0.011(3) 0.009(5)
C19 0.077(4) 0.065(7) 0.049(3) 0.006(3) -0.007(3) 0.000(4)
C20 0.084(4) 0.053(7) 0.063(3) 0.021(3) -0.003(3) -0.009(4)
C20A 0.079(4) 0.074(8) 0.096(5) -0.008(5) -0.010(4) -0.007(4)
C20B 0.115(7) 0.072(9) 0.109(6) 0.030(5) 0.015(5) -0.004(5)
C21 0.069(4) 0.068(7) 0.051(3) 0.006(3) 0.004(3) -0.013(4)
C22 0.080(4) 0.091(9) 0.058(3) 0.006(4) 0.014(3) -0.016(5)
C23 0.075(4) 0.108(10) 0.062(4) -0.011(5) 0.017(3) 0.001(5)
C24 0.061(3) 0.065(7) 0.064(3) -0.012(4) 0.014(3) 0.004(3)
C25 0.075(4) 0.053(6) 0.064(3) -0.008(3) 0.005(3) 0.014(4)
C25A 0.078(4) 0.073(8) 0.087(5) 0.003(4) -0.015(3) -0.014(4)
C25B 0.117(7) 0.101(11) 0.097(6) -0.029(6) 0.000(5) 0.042(6)
C26 0.059(3) 0.068(7) 0.075(4) 0.002(4) 0.009(3) 0.011(3)
C27 0.065(4) 0.109(9) 0.093(5) -0.001(5) 0.018(3) 0.022(4)
C28 0.052(3) 0.112(9) 0.089(5) 0.017(5) 0.003(3) 0.011(4)
C29 0.048(3) 0.066(7) 0.069(3) 0.014(3) -0.004(2) 0.002(3)
C30 0.060(3) 0.061(8) 0.073(4) 0.007(4) -0.015(3) -0.002(3)
C30A 0.095(5) 0.056(9) 0.081(4) 0.006(4) -0.002(4) -0.019(5)
C30B 0.073(4) 0.130(10) 0.092(5) 0.003(5) -0.027(4) -0.026(5)
N40 0.097(4) 0.073(7) 0.082(4) 0.006(3) -0.016(3) -0.004(4)
C41 0.114(7) 0.117(11) 0.079(5) 0.009(5) -0.002(4) 0.001(6)
C42 0.099(6) 0.141(12) 0.091(6) -0.003(6) -0.006(5) 0.000(6)
C43 0.100(6) 0.175(14) 0.081(5) 0.012(6) 0.000(4) -0.016(7)
C44 0.127(9) 0.257(21) 0.101(7) 0.002(9) 0.017(6) -0.034(11)
C45 0.137(9) 0.142(14) 0.101(6) 0.023(7) -0.011(6) 0.012(8)
C46 0.140(10) 0.139(15) 0.126(8) 0.028(9) -0.034(7) -0.020(9)
C47 0.128(9) 0.135(15) 0.153(10) -0.016(10) -0.020(8) 0.038(9)
C48 0.119(9) 0.180(19) 0.180(13) -0.050(12) 0.005(9) 0.000(9)
C49 0.112(7) 0.191(15) 0.082(5) 0.006(7) -0.025(5) -0.009(8)
C50 0.169(12) 0.125(13) 0.092(6) 0.007(7) -0.015(7) 0.000(9)
C51 0.135(8) 0.107(13) 0.087(5) -0.009(6) -0.003(5) 0.006(8)
C52 0.144(10) 0.127(15) 0.107(7) -0.012(7) -0.012(7) 0.008(9)
C53 0.126(8) 0.112(12) 0.125(8) -0.009(7) 0.008(6) -0.032(8)
C54 0.094(7) 0.224(21) 0.194(14) 0.061(13) -0.015(8) -0.030(10)
C55 0.119(9) 0.140(17) 0.207(16) 0.006(12) -0.001(10) -0.026(9)
C56 0.217(21) 0.168(22) 0.340(32) 0.061(21) -0.136(23) -0.010(17)
C60 0.087(6) 0.117(12) 0.119(7) -0.006(7) -0.007(5) -0.009(6)
Cl1 0.125(2) 0.178(4) 0.137(2) 0.018(2) 0.023(2) 0.007(2)
Cl2 0.146(3) 0.121(4) 0.178(3) -0.016(2) -0.029(2) -0.017(2)
C65 0.118(8) 0.119(14) 0.149(10) 0.006(9) -0.007(7) -0.039(8)
Cl3 0.153(3) 0.218(6) 0.146(3) 0.021(3) 0.018(2) 0.054(3)
Cl4 0.152(3) 0.195(6) 0.224(5) -0.050(4) -0.022(3) 0.016(3)
C70 0.140(10) 0.133(15) 0.160(11) 0.040(10) -0.038(8) 0.031(9)
Cl5 0.188(4) 0.177(5) 0.154(3) -0.001(3) -0.058(3) 0.056(3)
Cl6 0.249(6) 0.203(6) 0.153(3) -0.021(3) -0.040(4) -0.003(4)
C75 0.134(8) 0.075(9) 0.101(6) 0.011(5) -0.012(5) 0.027(6)
Cl7 0.165(3) 0.089(3) 0.132(2) -0.002(2) -0.045(2) -0.005(2)
Cl8 0.123(2) 0.121(3) 0.202(3) 0.023(3) -0.043(2) 0.006(2)

loop_
_atom_site_label
_atom_site_type_symbol
_atom_site_fract_x
_atom_site_fract_y
_atom_site_fract_z
_atom_site_U_iso_or_equiv
_atom_site_thermal_displace_type
_atom_site_occupancy
_atom_site_calc_flag
_atom_site_refinement_flags
Cl Cl 0.01296(8) 0.2220(2) 0.40738(7) 0.0730(6) Uani 1 d .
N1 N -0.0603(3) 0.3698(6) 0.2751(2) 0.0558(15) Uani 1 d .
H1 H -0.0386(3) 0.3235(6) 0.3088(2) 0.067 Uiso 1 calc R
N2 N 0.1182(3) 0.2542(7) 0.2751(2) 0.058(2) Uani 1 d .
H2 H 0.0960(3) 0.2537(7) 0.3153(2) 0.070 Uiso 1 calc R
N3 N 0.1948(3) 0.1388(7) 0.4092(3) 0.062(2) Uani 1 d .
H3 H 0.1442(3) 0.1488(7) 0.4128(3) 0.075 Uiso 1 calc R
N4 N 0.0985(3) 0.1420(7) 0.5488(2) 0.062(2) Uani 1 d .
H4 H 0.0748(3) 0.1686(7) 0.5111(2) 0.074 Uiso 1 calc R
N5 N -0.0714(3) 0.2505(7) 0.5526(2) 0.063(2) Uani 1 d .
H5 H -0.0476(3) 0.2455(7) 0.5132(2) 0.076 Uiso 1 calc R
N6 N -0.1530(3) 0.3724(7) 0.4146(2) 0.059(2) Uani 1 d .
H6 H -0.1063(3) 0.3359(7) 0.4122(2) 0.071 Uiso 1 calc R
C1 C -0.1371(3) 0.3663(8) 0.2585(3) 0.062(2) Uani 1 d .
C2 C -0.1461(4) 0.4478(9) 0.2052(3) 0.066(2) Uani 1 d .
H2A H -0.1915(4) 0.4651(9) 0.1828(3) 0.079 Uiso 1 calc R
C3 C -0.0751(4) 0.5015(9) 0.1895(3) 0.067(2) Uani 1 d .
H3A H -0.0654(4) 0.5608(9) 0.1548(3) 0.081 Uiso 1 calc R
C4 C -0.0229(4) 0.4528(8) 0.2332(3) 0.058(2) Uani 1 d .
C5 C 0.0624(4) 0.4784(8) 0.2408(3) 0.060(2) Uani 1 d .
C5A C 0.0779(4) 0.5315(10) 0.3124(4) 0.075(2) Uani 1 d .
H5AA H 0.0482(4) 0.6108(10) 0.3198(4) 0.113 Uiso 1 calc R
H5AB H 0.1309(4) 0.5525(10) 0.3174(4) 0.113 Uiso 1 calc R
H5AC H 0.0641(4) 0.4640(10) 0.3442(4) 0.113 Uiso 1 calc R
C5B C 0.0859(5) 0.5870(11) 0.1915(5) 0.095(3) Uani 1 d .
H5BA H 0.0563(5) 0.6664(11) 0.1990(5) 0.142 Uiso 1 calc R
H5BB H 0.0773(5) 0.5557(11) 0.1468(5) 0.142 Uiso 1 calc R
H5BC H 0.1388(5) 0.6072(11) 0.1978(5) 0.142 Uiso 1 calc R
C6 C 0.1090(3) 0.3536(8) 0.2289(3) 0.058(2) Uani 1 d .
C7 C 0.1524(4) 0.3185(10) 0.1750(3) 0.071(2) Uani 1 d .
H7A H 0.1583(4) 0.3682(10) 0.1362(3) 0.085 Uiso 1 calc R
C8 C 0.1861(4) 0.1934(11) 0.1891(3) 0.076(3) Uani 1 d .
H8A H 0.2171(4) 0.1451(11) 0.1605(3) 0.092 Uiso 1 calc R
C9 C 0.1656(4) 0.1547(9) 0.2523(3) 0.064(2) Uani 1 d .
C10 C 0.1869(4) 0.0345(9) 0.2948(3) 0.069(2) Uani 1 d .
C10A C 0.1164(5) -0.0461(9) 0.3138(4) 0.078(2) Uani 1 d .
H10A H 0.0901(5) -0.0745(9) 0.2741(4) 0.116 Uiso 1 calc R
H10B H 0.0834(5) 0.0089(9) 0.3400(4) 0.116 Uiso 1 calc R
H10C H 0.1316(5) -0.1234(9) 0.3392(4) 0.116 Uiso 1 calc R
C10B C 0.2397(6) -0.0582(12) 0.2538(5) 0.103(3) Uani 1 d .
H10D H 0.2133(6) -0.0882(12) 0.2144(5) 0.154 Uiso 1 calc R
H10E H 0.2541(6) -0.1344(12) 0.2804(5) 0.154 Uiso 1 calc R
H10F H 0.2844(6) -0.0095(12) 0.2413(5) 0.154 Uiso 1 calc R
C11 C 0.2291(3) 0.0801(9) 0.3560(3) 0.066(2) Uani 1 d .
C12 C 0.3059(4) 0.0846(11) 0.3709(4) 0.083(3) Uani 1 d .
H12A H 0.3447(4) 0.0531(11) 0.3438(4) 0.099 Uiso 1 calc R
C13 C 0.3156(4) 0.1444(9) 0.4331(4) 0.073(2) Uani 1 d .
H13A H 0.3618(4) 0.1575(9) 0.4551(4) 0.087 Uiso 1 calc R
C14 C 0.2461(3) 0.1805(8) 0.4563(3) 0.061(2) Uani 1 d .
C15 C 0.2224(4) 0.2520(9) 0.5195(4) 0.069(2) Uani 1 d .
C15A C 0.1799(6) 0.3829(10) 0.4982(5) 0.090(3) Uani 1 d .
H15A H 0.2117(6) 0.4347(10) 0.4693(5) 0.135 Uiso 1 calc R
H15B H 0.1680(6) 0.4347(10) 0.5371(5) 0.135 Uiso 1 calc R
H15C H 0.1337(6) 0.3599(10) 0.4750(5) 0.135 Uiso 1 calc R
C15B C 0.2955(5) 0.2940(13) 0.5582(6) 0.114(4) Uani 1 d .
H15D H 0.3272(5) 0.3466(13) 0.5297(6) 0.170 Uiso 1 calc R
H15E H 0.3226(5) 0.2152(13) 0.5724(6) 0.170 Uiso 1 calc R
H15F H 0.2818(5) 0.3460(13) 0.5966(6) 0.170 Uiso 1 calc R
C16 C 0.1736(4) 0.1703(9) 0.5644(3) 0.067(2) Uani 1 d .
C17 C 0.1870(5) 0.1086(12) 0.6237(3) 0.091(3) Uani 1 d .
H17A H 0.2333(5) 0.1079(12) 0.6464(3) 0.110 Uiso 1 calc R
C18 C 0.1203(5) 0.0463(11) 0.6454(3) 0.093(3) Uani 1 d .
H18A H 0.1148(5) -0.0016(11) 0.6849(3) 0.111 Uiso 1 calc R
C19 C 0.0646(4) 0.0679(9) 0.5984(3) 0.064(2) Uani 1 d .
C20 C -0.0184(4) 0.0297(9) 0.5956(3) 0.067(2) Uani 1 d .
C20A C -0.0352(5) -0.0447(10) 0.5300(4) 0.083(3) Uani 1 d .
H20A H -0.0035(5) -0.1228(10) 0.5273(4) 0.124 Uiso 1 calc R
H20B H -0.0249(5) 0.0135(10) 0.4930(4) 0.124 Uiso 1 calc R
H20C H -0.0876(5) -0.0713(10) 0.5287(4) 0.124 Uiso 1 calc R
C20B C -0.0367(6) -0.0646(12) 0.6552(5) 0.099(3) Uani 1 d .
H20D H -0.0062(6) -0.1442(12) 0.6523(5) 0.148 Uiso 1 calc R
H20E H -0.0895(6) -0.0886(12) 0.6536(5) 0.148 Uiso 1 calc R
H20F H -0.0257(6) -0.0191(12) 0.6964(5) 0.148 Uiso 1 calc R
C21 C -0.0670(4) 0.1528(9) 0.6017(3) 0.063(2) Uani 1 d .
C22 C -0.1100(4) 0.1998(11) 0.6528(3) 0.077(3) Uani 1 d .
H22A H -0.1178(4) 0.1567(11) 0.6933(3) 0.092 Uiso 1 calc R
C23 C -0.1407(4) 0.3245(12) 0.6337(4) 0.082(3) Uani 1 d .
H23A H -0.1725(4) 0.3770(12) 0.6596(4) 0.098 Uiso 1 calc R
C24 C -0.1165(4) 0.3561(9) 0.5716(3) 0.063(2) Uani 1 d .
C25 C -0.1292(4) 0.4779(9) 0.5283(3) 0.064(2) Uani 1 d .
C25A C -0.0514(4) 0.5335(10) 0.5039(4) 0.079(3) Uani 1 d .
H25A H -0.0599(4) 0.6110(10) 0.4764(4) 0.119 Uiso 1 calc R
H25B H -0.0258(4) 0.4658(10) 0.4786(4) 0.119 Uiso 1 calc R
H25C H -0.0206(4) 0.5581(10) 0.5418(4) 0.119 Uiso 1 calc R
C25B C -0.1671(6) 0.5875(13) 0.5687(5) 0.105(4) Uani 1 d .
H25D H -0.1751(6) 0.6649(13) 0.5411(5) 0.158 Uiso 1 calc R
H25E H -0.1349(6) 0.6112(13) 0.6059(5) 0.158 Uiso 1 calc R
H25F H -0.2150(6) 0.5557(13) 0.5848(5) 0.158 Uiso 1 calc R
C26 C -0.1789(4) 0.4451(9) 0.4679(3) 0.067(2) Uani 1 d .
C27 C -0.2514(4) 0.4836(11) 0.4518(4) 0.089(3) Uani 1 d .
H27A H -0.2831(4) 0.5356(11) 0.4782(4) 0.106 Uiso 1 calc R
C28 C -0.2698(4) 0.4310(11) 0.3884(4) 0.084(3) Uani 1 d .
H28A H -0.3162(4) 0.4411(11) 0.3663(4) 0.101 Uiso 1 calc R
C29 C -0.2082(3) 0.3624(8) 0.3648(3) 0.061(2) Uani 1 d .
C30 C -0.1945(4) 0.2919(10) 0.3003(3) 0.065(2) Uani 1 d .
C30A C -0.1685(5) 0.1471(10) 0.3133(4) 0.077(3) Uani 1 d .
H30A H -0.1598(5) 0.1028(10) 0.2715(4) 0.116 Uiso 1 calc R
H30B H -0.2071(5) 0.1000(10) 0.3374(4) 0.116 Uiso 1 calc R
H30C H -0.1222(5) 0.1478(10) 0.3391(4) 0.116 Uiso 1 calc R
C30B C -0.2708(5) 0.2854(12) 0.2613(4) 0.098(3) Uani 1 d .
H30D H -0.2633(5) 0.2403(12) 0.2196(4) 0.148 Uiso 1 calc R
H30E H -0.2890(5) 0.3747(12) 0.2531(4) 0.148 Uiso 1 calc R
H30F H -0.3075(5) 0.2370(12) 0.2871(4) 0.148 Uiso 1 calc R
N40 N 0.4388(4) 0.7714(8) 0.5104(3) 0.084(2) Uani 1 d .
C41 C 0.4448(6) 0.8345(13) 0.4433(4) 0.103(3) Uani 1 d .
H41A H 0.4261(6) 0.7707(13) 0.4105(4) 0.124 Uiso 1 calc R
H41B H 0.4109(6) 0.9113(13) 0.4421(4) 0.124 Uiso 1 calc R
C42 C 0.5188(6) 0.8787(14) 0.4229(5) 0.110(4) Uani 1 d .
H42A H 0.5517(6) 0.8014(14) 0.4178(5) 0.132 Uiso 1 calc R
H42B H 0.5406(6) 0.9357(14) 0.4573(5) 0.132 Uiso 1 calc R
C43 C 0.5153(6) 0.9573(15) 0.3562(5) 0.118(4) Uani 1 d .
H43A H 0.4960(6) 0.8987(15) 0.3214(5) 0.142 Uiso 1 calc R
H43B H 0.4802(6) 1.0317(15) 0.3606(5) 0.142 Uiso 1 calc R
C44 C 0.5899(8) 1.0093(21) 0.3364(6) 0.162(7) Uani 1 d .
H44A H 0.5849(8) 1.0570(21) 0.2950(6) 0.243 Uiso 1 calc R
H44B H 0.6247(8) 0.9360(21) 0.3310(6) 0.243 Uiso 1 calc R
H44C H 0.6089(8) 1.0689(21) 0.3703(6) 0.243 Uiso 1 calc R
C45 C 0.4919(8) 0.6563(15) 0.5211(5) 0.127(4) Uani 1 d .
H45A H 0.5440(8) 0.6875(15) 0.5182(5) 0.152 Uiso 1 calc R
H45B H 0.4846(8) 0.6192(15) 0.5653(5) 0.152 Uiso 1 calc R
C46 C 0.4781(8) 0.5501(16) 0.4700(7) 0.135(5) Uani 1 d .
H46A H 0.4882(8) 0.5858(16) 0.4260(7) 0.162 Uiso 1 calc R
H46B H 0.4253(8) 0.5224(16) 0.4712(7) 0.162 Uiso 1 calc R
C47 C 0.5303(8) 0.4273(16) 0.4835(7) 0.139(5) Uani 1 d .
H47A H 0.5825(8) 0.4574(16) 0.4874(7) 0.167 Uiso 1 calc R
H47B H 0.5163(8) 0.3864(16) 0.5255(7) 0.167 Uiso 1 calc R
C48 C 0.5247(8) 0.3291(19) 0.4316(8) 0.160(6) Uani 1 d .
H48A H 0.5577(8) 0.2551(19) 0.4418(8) 0.239 Uiso 1 calc R
H48B H 0.5394(8) 0.3687(19) 0.3900(8) 0.239 Uiso 1 calc R
H48C H 0.4732(8) 0.2978(19) 0.4281(8) 0.239 Uiso 1 calc R
C49 C 0.4606(7) 0.8803(16) 0.5652(5) 0.129(5) Uani 1 d .
H49A H 0.5138(7) 0.9025(16) 0.5593(5) 0.154 Uiso 1 calc R
H49B H 0.4317(7) 0.9608(16) 0.5552(5) 0.154 Uiso 1 calc R
C50 C 0.4500(9) 0.8504(15) 0.6345(5) 0.129(5) Uani 1 d .
H50A H 0.4769(9) 0.7685(15) 0.6458(5) 0.155 Uiso 1 calc R
H50B H 0.3964(9) 0.8363(15) 0.6429(5) 0.155 Uiso 1 calc R
C51 C 0.4781(7) 0.9598(15) 0.6760(5) 0.110(4) Uani 1 d .
H51A H 0.4766(7) 0.9285(15) 0.7217(5) 0.132 Uiso 1 calc R
H51B H 0.5313(7) 0.9717(15) 0.6652(5) 0.132 Uiso 1 calc R
C52 C 0.4445(8) 1.0901(17) 0.6753(6) 0.126(5) Uani 1 d .
H52A H 0.4713(8) 1.1473(17) 0.7060(6) 0.189 Uiso 1 calc R
H52B H 0.3922(8) 1.0836(17) 0.6882(6) 0.189 Uiso 1 calc R
H52C H 0.4474(8) 1.1271(17) 0.6312(6) 0.189 Uiso 1 calc R
C53 C 0.3563(7) 0.7284(14) 0.5239(6) 0.121(4) Uani 1 d .
H53A H 0.3434(7) 0.6610(14) 0.4908(6) 0.145 Uiso 1 calc R
H53B H 0.3566(7) 0.6835(14) 0.5668(6) 0.145 Uiso 1 calc R
C54 C 0.2961(7) 0.8194(21) 0.5248(9) 0.171(7) Uani 1 d .
H54A H 0.2973(7) 0.8697(21) 0.4834(9) 0.205 Uiso 1 calc R
H54B H 0.3059(7) 0.8826(21) 0.5606(9) 0.205 Uiso 1 calc R
C55 C 0.2175(8) 0.7678(19) 0.5329(10) 0.155(6) Uani 1 d .
H55A H 0.2214(8) 0.6762(19) 0.5490(10) 0.186 Uiso 1 calc R
H55B H 0.1939(8) 0.8198(19) 0.5680(10) 0.186 Uiso 1 calc R
C56 C 0.1731(14) 0.7675(24) 0.4841(15) 0.243(13) Uani 1 d .
H56A H 0.1249(14) 0.7314(24) 0.4972(15) 0.364 Uiso 1 calc R
H56B H 0.1940(14) 0.7133(24) 0.4492(15) 0.364 Uiso 1 calc R
H56C H 0.1663(14) 0.8576(24) 0.4682(15) 0.364 Uiso 1 calc R
C60 C 0.3045(5) 0.3996(14) 0.2994(6) 0.108(4) Uani 1 d .
H60A H 0.2926(5) 0.3400(14) 0.3361(6) 0.129 Uiso 1 calc R
H60B H 0.2642(5) 0.3917(14) 0.2662(6) 0.129 Uiso 1 calc R
Cl1 Cl 0.3892(2) 0.3516(5) 0.2646(2) 0.1467(14) Uani 1 d .
Cl2 Cl 0.3082(2) 0.5656(5) 0.3288(2) 0.1489(14) Uani 1 d .
C65 C -0.2640(7) 0.1267(15) 0.5231(7) 0.129(5) Uani 1 d .
H65A H -0.2604(7) 0.1902(15) 0.4866(7) 0.155 Uiso 1 calc R
H65B H -0.2206(7) 0.1402(15) 0.5525(7) 0.155 Uiso 1 calc R
Cl3 Cl -0.3477(2) 0.1546(6) 0.5667(2) 0.172(2) Uani 1 d .
Cl4 Cl -0.2629(3) -0.0350(6) 0.4921(3) 0.191(2) Uani 1 d .
C70 C -0.4452(9) -0.3994(17) 0.1858(7) 0.144(5) Uani 1 d .
H70A H -0.4972(9) -0.3817(17) 0.1722(7) 0.173 Uiso 1 calc R
H70B H -0.4128(9) -0.3351(17) 0.1634(7) 0.173 Uiso 1 calc R
Cl5 Cl -0.4208(3) -0.5569(6) 0.1615(2) 0.173(2) Uani 1 d .
Cl6 Cl -0.4366(4) -0.3769(7) 0.2721(2) 0.202(2) Uani 1 d .
C75 C -0.1486(7) -0.3019(12) 0.3328(5) 0.104(3) Uani 1 d .
H75A H -0.1675(7) -0.3543(12) 0.3699(5) 0.124 Uiso 1 calc R
H75B H -0.1216(7) -0.3623(12) 0.3034(5) 0.124 Uiso 1 calc R
Cl7 Cl -0.0861(2) -0.1836(4) 0.3629(2) 0.1291(11) Uani 1 d .
Cl8 Cl -0.2260(2) -0.2333(4) 0.2892(2) 0.1493(14) Uani 1 d .

loop_
_atom_type_symbol
_atom_type_description
_atom_type_scat_dispersion_real
_atom_type_scat_dispersion_imag
_atom_type_scat_source
C C 0.0181 0.0091 'International Tables Vol C Tables 4.2.6.8 and 6.1.1.4'
H H 0.0000 0.0000 'International Tables Vol C Tables 4.2.6.8 and 6.1.1.4'
N N 0.0311 0.0180 'International Tables Vol C Tables 4.2.6.8 and 6.1.1.4'
Cl Cl 0.3639 0.7018 'International Tables Vol C Tables 4.2.6.8 and 6.1.1.4'

loop_
_geom_angle_atom_site_label_1
_geom_angle_atom_site_label_2
_geom_angle_atom_site_label_3
_geom_angle
N2 Cl N6 120.11(14)
N2 Cl N1 61.41(13)
N6 Cl N1 59.28(13)
N2 Cl N5 166.8(2)
N6 Cl N5 60.91(13)
N1 Cl N5 119.89(15)
N2 Cl N4 117.72(14)
N6 Cl N4 118.10(14)
N1 Cl N4 167.2(2)
N5 Cl N4 57.71(14)
N2 Cl N3 58.48(13)
N6 Cl N3 167.0(2)
N1 Cl N3 119.57(14)
N5 Cl N3 117.15(14)
N4 Cl N3 59.73(14)
C4 N1 C1 110.1(5)
C4 N1 Cl 125.8(4)
C1 N1 Cl 123.8(4)
C6 N2 C9 111.5(5)
C6 N2 Cl 123.9(4)
C9 N2 Cl 123.3(4)
C11 N3 C14 112.3(5)
C11 N3 Cl 122.3(4)
C14 N3 Cl 124.3(5)
C19 N4 C16 111.4(5)
C19 N4 Cl 123.6(4)
C16 N4 Cl 124.9(4)
C24 N5 C21 111.7(6)
C24 N5 Cl 125.2(4)
C21 N5 Cl 123.0(5)
C26 N6 C29 111.2(5)
C26 N6 Cl 125.2(4)
C29 N6 Cl 123.5(4)
C2 C1 N1 106.3(6)
C2 C1 C30 131.3(5)
N1 C1 C30 122.1(5)
C1 C2 C3 108.1(6)
C4 C3 C2 108.6(7)
C3 C4 N1 106.8(6)
C3 C4 C5 131.6(7)
N1 C4 C5 121.5(6)
C6 C5 C5B 109.4(6)
C6 C5 C4 112.4(6)
C5B C5 C4 109.0(6)
C6 C5 C5A 109.6(6)
C5B C5 C5A 108.1(7)
C4 C5 C5A 108.2(6)
N2 C6 C7 106.6(7)
N2 C6 C5 123.6(5)
C7 C6 C5 129.8(7)
C6 C7 C8 107.7(6)
C9 C8 C7 108.6(7)
C8 C9 N2 105.6(7)
C8 C9 C10 132.3(7)
N2 C9 C10 122.1(5)
C11 C10 C9 109.8(7)
C11 C10 C10A 110.6(6)
C9 C10 C10A 111.0(6)
C11 C10 C10B 108.6(6)
C9 C10 C10B 108.7(6)
C10A C10 C10B 108.1(8)
N3 C11 C12 104.8(7)
N3 C11 C10 123.5(5)
C12 C11 C10 131.5(7)
C11 C12 C13 108.5(7)
C14 C13 C12 108.5(6)
C13 C14 N3 105.8(7)
C13 C14 C15 131.7(6)
N3 C14 C15 122.5(6)
C16 C15 C14 114.3(7)
C16 C15 C15B 108.9(7)
C14 C15 C15B 108.2(7)
C16 C15 C15A 110.2(7)
C14 C15 C15A 107.3(7)
C15B C15 C15A 107.7(8)
C17 C16 N4 105.3(7)
C17 C16 C15 132.8(7)
N4 C16 C15 121.9(6)
C16 C17 C18 109.6(6)
C19 C18 C17 108.2(7)
C18 C19 N4 105.6(7)
C18 C19 C20 132.2(7)
N4 C19 C20 122.2(5)
C21 C20 C19 110.0(7)
C21 C20 C20A 111.0(6)
C19 C20 C20A 109.4(6)
C21 C20 C20B 108.0(7)
C19 C20 C20B 109.4(6)
C20A C20 C20B 109.0(8)
C22 C21 N5 105.3(8)
C22 C21 C20 131.5(7)
N5 C21 C20 123.0(6)
C21 C22 C23 108.3(7)
C24 C23 C22 109.4(7)
C23 C24 N5 105.2(8)
C23 C24 C25 132.0(7)
N5 C24 C25 122.7(5)
C24 C25 C25B 109.6(6)
C24 C25 C26 111.5(7)
C25B C25 C26 109.2(7)
C24 C25 C25A 109.9(6)
C25B C25 C25A 107.6(8)
C26 C25 C25A 109.0(6)
C27 C26 N6 106.3(6)
C27 C26 C25 130.9(7)
N6 C26 C25 122.7(6)
C26 C27 C28 108.3(7)
C29 C28 C27 108.8(6)
C28 C29 N6 105.4(6)
C28 C29 C30 132.0(6)
N6 C29 C30 122.5(5)
C29 C30 C1 111.3(7)
C29 C30 C30A 110.3(6)
C1 C30 C30A 110.8(6)
C29 C30 C30B 108.1(6)
C1 C30 C30B 108.7(6)
C30A C30 C30B 107.5(7)
C41 N40 C45 113.9(8)
C41 N40 C53 110.6(8)
C45 N40 C53 110.5(9)
C41 N40 C49 108.5(8)
C45 N40 C49 106.2(8)
C53 N40 C49 106.9(8)
C42 C41 N40 117.3(8)
C41 C42 C43 111.9(8)
C44 C43 C42 112.6(10)
C46 C45 N40 110.4(9)
C45 C46 C47 110.4(10)
C48 C47 C46 112.1(12)
C50 C49 N40 119.7(12)
C49 C50 C51 110.6(13)
C52 C51 C50 122.6(11)
C54 C53 N40 122.6(12)
C53 C54 C55 118.9(17)
C56 C55 C54 119.4(21)
Cl1 C60 Cl2 111.6(7)
Cl4 C65 Cl3 110.0(7)
Cl5 C70 Cl6 112.4(8)
Cl7 C75 Cl8 113.6(7)

loop_
_geom_bond_atom_site_label_1
_geom_bond_atom_site_label_2
_geom_bond_distance
Cl N2 3.265(5)
Cl N6 3.286(5)
Cl N1 3.287(5)
Cl N5 3.294(5)
Cl N4 3.295(5)
Cl N3 3.305(5)
N1 C4 1.355(9)
N1 C1 1.388(8)
N2 C6 1.365(9)
N2 C9 1.376(9)
N3 C11 1.361(9)
N3 C14 1.364(8)
N4 C19 1.380(9)
N4 C16 1.385(9)
N5 C24 1.374(10)
N5 C21 1.386(10)
N6 C26 1.374(9)
N6 C29 1.390(8)
C1 C2 1.350(10)
C1 C30 1.513(11)
C2 C3 1.396(11)
C3 C4 1.353(9)
C4 C5 1.528(9)
C5 C6 1.510(11)
C5 C5B 1.524(12)
C5 C5A 1.552(10)
C6 C7 1.375(10)
C7 C8 1.408(13)
C8 C9 1.376(10)
C9 C10 1.515(12)
C10 C11 1.499(10)
C10 C10A 1.529(12)
C10 C10B 1.551(11)
C11 C12 1.383(10)
C12 C13 1.391(13)
C13 C14 1.361(10)
C14 C15 1.517(11)
C15 C16 1.491(11)
C15 C15B 1.553(10)
C15 C15A 1.563(13)
C16 C17 1.356(11)
C17 C18 1.400(13)
C18 C19 1.370(10)
C19 C20 1.508(10)
C20 C21 1.502(12)
C20 C20A 1.536(11)
C20 C20B 1.556(11)
C21 C22 1.362(11)
C22 C23 1.406(14)
C23 C24 1.357(10)
C24 C25 1.508(12)
C25 C25B 1.519(12)
C25 C26 1.520(10)
C25 C25A 1.561(11)
C26 C27 1.368(10)
C27 C28 1.411(13)
C28 C29 1.369(10)
C29 C30 1.493(11)
C30 C30A 1.536(13)
C30 C30B 1.549(8)
N40 C41 1.489(11)
N40 C45 1.494(15)
N40 C53 1.540(13)
N40 C49 1.590(15)
C41 C42 1.439(14)
C42 C43 1.550(15)
C43 C44 1.47(2)
C45 C46 1.49(2)
C46 C47 1.55(2)
C47 C48 1.43(2)
C49 C50 1.434(15)
C50 C51 1.46(2)
C51 C52 1.43(2)
C53 C54 1.39(2)
C54 C55 1.49(2)
C55 C56 1.25(2)
C60 Cl1 1.720(11)
C60 Cl2 1.758(14)
C65 Cl4 1.73(2)
C65 Cl3 1.742(14)
C70 Cl5 1.70(2)
C70 Cl6 1.75(2)
C75 Cl7 1.719(13)
C75 Cl8 1.749(11)
